data_2233465
loop_
_publ_author_name
'Li, Tian-Bao'
'Yang, Ming-Sheng'
'Yin, Bang-Shao'

_publ_section_title
;
 4-[(3-Nitrobenzylidene)amino]-3-(pyridin-4-yl)-1<i>H</i>-1,2,4-triazole-5(4<i>H</i>)-thione
;
_journal_issue 2
_journal_name_full 'Acta Crystallographica Section E'
_journal_page_first o279
_journal_paper_doi 10.1107/S1600536811054444
_journal_volume 68
_journal_year 2012
_chemical_formula_iupac 'C14 H10 N6 O2 S'
_chemical_formula_moiety 'C14 H10 N6 O2 S'
_chemical_formula_sum 'C14 H10 N6 O2 S'
_chemical_formula_weight 326.34
_chemical_name_systematic
;
4-[(3-Nitrobenzylidene)amino]-3-(pyridin-4-yl)-1<i>H</i>-1,2,4-triazole-
5(4<i>H</i>)-thione
;
_space_group_IT_number 14
_symmetry_cell_setting monoclinic
_symmetry_space_group_name_Hall '-P 2yn'
_symmetry_space_group_name_H-M 'P 1 21/n 1'
_atom_sites_solution_hydrogens geom
_atom_sites_solution_primary direct
_atom_sites_solution_secondary difmap
_cell_angle_alpha 90.00
_cell_angle_beta 93.035(5)
_cell_angle_gamma 90.00
_cell_formula_units_Z 4
_cell_length_a 3.7989(13)
_cell_length_b 24.334(9)
_cell_length_c 15.208(6)
_cell_measurement_reflns_used 4572
_cell_measurement_temperature 113(2)
_cell_measurement_theta_max 28.0
_cell_measurement_theta_min 1.6
_cell_volume 1403.9(9)
_computing_cell_refinement 'CrystalClear (Rigaku/MSC, 2005)'
_computing_data_collection 'CrystalClear (Rigaku/MSC, 2005)'
_computing_data_reduction 'CrystalClear (Rigaku/MSC, 2005)'
_computing_molecular_graphics 'SHELXTL (Sheldrick, 2008)'
_computing_publication_material 'SHELXL97 (Sheldrick, 2008)'
_computing_structure_refinement 'SHELXL97 (Sheldrick, 2008)'
_computing_structure_solution 'SHELXS97 (Sheldrick, 2008)'
_diffrn_ambient_temperature 113(2)
_diffrn_detector_area_resol_mean 14.22
_diffrn_measured_fraction_theta_full 0.996
_diffrn_measured_fraction_theta_max 0.996
_diffrn_measurement_device_type 'Rigaku Saturn724 CCD'
_diffrn_measurement_method '\w and \f scans'
_diffrn_radiation_monochromator multilayer
_diffrn_radiation_source 'rotating anode'
_diffrn_radiation_type MoK\a
_diffrn_radiation_wavelength 0.71073
_diffrn_reflns_av_R_equivalents 0.0559
_diffrn_reflns_av_sigmaI/netI 0.0564
_diffrn_reflns_limit_h_max 4
_diffrn_reflns_limit_h_min -4
_diffrn_reflns_limit_k_max 32
_diffrn_reflns_limit_k_min -32
_diffrn_reflns_limit_l_max 20
_diffrn_reflns_limit_l_min -19
_diffrn_reflns_number 14478
_diffrn_reflns_theta_full 27.90
_diffrn_reflns_theta_max 27.90
_diffrn_reflns_theta_min 1.58
_diffrn_standards_decay_% 0
_diffrn_standards_interval_count 0
_diffrn_standards_interval_time 0
_diffrn_standards_number 0
_exptl_absorpt_coefficient_mu 0.251
_exptl_absorpt_correction_T_max 0.9753
_exptl_absorpt_correction_T_min 0.9515
_exptl_absorpt_correction_type multi-scan
_exptl_absorpt_process_details '(CrystalClear; Rigaku/MSC, 2005)'
_exptl_crystal_colour Colorless
_exptl_crystal_density_diffrn 1.544
_exptl_crystal_density_method 'not measured'
_exptl_crystal_description Prism
_exptl_crystal_F_000 672
_exptl_crystal_size_max 0.20
_exptl_crystal_size_mid 0.18
_exptl_crystal_size_min 0.10
_refine_diff_density_max 0.300
_refine_diff_density_min -0.276
_refine_ls_extinction_method none
_refine_ls_goodness_of_fit_ref 1.073
_refine_ls_hydrogen_treatment mixed
_refine_ls_matrix_type full
_refine_ls_number_parameters 212
_refine_ls_number_reflns 3317
_refine_ls_number_restraints 7
_refine_ls_restrained_S_all 1.084
_refine_ls_R_factor_all 0.0604
_refine_ls_R_factor_gt 0.0486
_refine_ls_shift/su_max 0.002
_refine_ls_shift/su_mean 0.000
_refine_ls_structure_factor_coef Fsqd
_refine_ls_weighting_details 'calc w=1/[\s^2^(Fo^2^)+(0.0391P)^2^+0.3217P] where P=(Fo^2^+2Fc^2^)/3'
_refine_ls_weighting_scheme calc
_refine_ls_wR_factor_gt 0.0978
_refine_ls_wR_factor_ref 0.1030
_reflns_number_gt 2807
_reflns_number_total 3317
_reflns_threshold_expression I>2\s(I)
_cod_data_source_file hb6570.cif
_cod_data_source_block I
_cod_original_sg_symbol_H-M 'P 21/n'
_cod_database_code 2233465
_cod_database_fobs_code 2233465

loop_
_symmetry_equiv_pos_as_xyz
'x, y, z'
'-x+1/2, y+1/2, -z+1/2'
'-x, -y, -z'
'x-1/2, -y-1/2, z-1/2'

loop_
_atom_site_type_symbol
_atom_site_label
_atom_site_fract_x
_atom_site_fract_y
_atom_site_fract_z
_atom_site_U_iso_or_equiv
_atom_site_adp_type
_atom_site_calc_flag
_atom_site_refinement_flags
_atom_site_occupancy
_atom_site_symmetry_multiplicity
S S1 0.79238(13) 0.064958(19) -0.05911(3) 0.01910(14) Uani d . 1 1
O O1 1.3928(4) 0.08135(6) 0.49993(9) 0.0325(4) Uani d . 1 1
O O2 1.2099(6) 0.14915(7) 0.41988(12) 0.0631(7) Uani d U 1 1
N N1 0.0656(4) 0.30533(6) 0.24207(10) 0.0201(4) Uani d . 1 1
N N2 0.3124(4) 0.20542(6) -0.04085(10) 0.0176(3) Uani d . 1 1
N N3 0.4482(4) 0.16171(6) -0.08450(10) 0.0169(3) Uani d D 1 1
N N4 0.5138(4) 0.14148(6) 0.05152(9) 0.0144(3) Uani d . 1 1
N N5 0.6482(4) 0.12137(6) 0.13193(10) 0.0163(3) Uani d . 1 1
N N6 1.2412(5) 0.10008(7) 0.43334(11) 0.0270(4) Uani d . 1 1
C C1 0.2990(5) 0.21757(8) 0.20265(12) 0.0203(4) Uani d . 1 1
H H1 0.3918 0.1830 0.2216 0.024 Uiso calc R 1 1
C C2 0.2005(5) 0.25621(8) 0.26337(12) 0.0221(4) Uani d . 1 1
H H2 0.2308 0.2472 0.3241 0.027 Uiso calc R 1 1
C C3 0.0267(5) 0.31683(8) 0.15567(12) 0.0217(4) Uani d . 1 1
H H3 -0.0704 0.3515 0.1387 0.026 Uiso calc R 1 1
C C4 0.1197(5) 0.28122(8) 0.09009(12) 0.0198(4) Uani d . 1 1
H H4 0.0884 0.2915 0.0299 0.024 Uiso calc R 1 1
C C5 0.2600(5) 0.23011(7) 0.11340(12) 0.0153(4) Uani d . 1 1
C C6 0.3606(5) 0.19291(7) 0.04253(11) 0.0152(4) Uani d . 1 1
C C7 0.5807(5) 0.12176(7) -0.03166(12) 0.0152(4) Uani d . 1 1
C C8 0.6464(5) 0.06903(7) 0.14201(12) 0.0160(4) Uani d . 1 1
H H8 0.5481 0.0453 0.0976 0.019 Uiso calc R 1 1
C C9 0.8035(5) 0.04757(8) 0.22553(11) 0.0158(4) Uani d . 1 1
C C10 0.8222(5) -0.00903(8) 0.24024(12) 0.0176(4) Uani d . 1 1
H H10 0.7268 -0.0337 0.1968 0.021 Uiso calc R 1 1
C C11 0.9793(5) -0.02948(8) 0.31800(12) 0.0205(4) Uani d . 1 1
H H11 0.9920 -0.0681 0.3271 0.025 Uiso calc R 1 1
C C12 1.1176(5) 0.00569(8) 0.38243(12) 0.0197(4) Uani d . 1 1
H H12 1.2262 -0.0081 0.4356 0.024 Uiso calc R 1 1
C C13 1.0928(5) 0.06162(8) 0.36685(12) 0.0189(4) Uani d . 1 1
C C14 0.9407(5) 0.08343(8) 0.29021(12) 0.0186(4) Uani d . 1 1
H H14 0.9297 0.1221 0.2816 0.022 Uiso calc R 1 1
H H3A 0.461(5) 0.1634(9) -0.1431(7) 0.025(6) Uiso d D 1 1

loop_
_atom_site_aniso_label
_atom_site_aniso_U_11
_atom_site_aniso_U_22
_atom_site_aniso_U_33
_atom_site_aniso_U_12
_atom_site_aniso_U_13
_atom_site_aniso_U_23
S1 0.0194(3) 0.0182(2) 0.0198(3) 0.00006(19) 0.00267(19) -0.00447(18)
O1 0.0432(10) 0.0331(8) 0.0195(8) 0.0039(7) -0.0132(7) 0.0013(6)
O2 0.1174(18) 0.0204(8) 0.0460(11) -0.0044(10) -0.0482(11) -0.0003(7)
N1 0.0243(10) 0.0202(8) 0.0160(8) 0.0027(7) 0.0030(7) -0.0009(6)
N2 0.0213(9) 0.0165(8) 0.0150(8) 0.0000(7) 0.0015(6) -0.0010(6)
N3 0.0231(9) 0.0172(8) 0.0108(7) -0.0001(7) 0.0029(7) -0.0004(6)
N4 0.0163(8) 0.0149(7) 0.0118(7) 0.0001(6) -0.0009(6) 0.0009(6)
N5 0.0183(8) 0.0190(8) 0.0114(7) 0.0024(6) -0.0017(6) 0.0005(6)
N6 0.0354(11) 0.0249(9) 0.0196(9) 0.0001(8) -0.0082(8) 0.0013(7)
C1 0.0266(11) 0.0173(9) 0.0171(9) 0.0038(8) 0.0016(8) 0.0023(7)
C2 0.0312(12) 0.0219(10) 0.0135(9) 0.0044(9) 0.0030(8) 0.0008(7)
C3 0.0241(11) 0.0206(10) 0.0204(10) 0.0050(8) 0.0003(8) 0.0006(7)
C4 0.0239(11) 0.0194(9) 0.0162(9) 0.0024(8) 0.0014(8) 0.0022(7)
C5 0.0135(9) 0.0164(8) 0.0158(9) -0.0015(7) 0.0002(7) -0.0003(7)
C6 0.0155(10) 0.0153(8) 0.0144(9) -0.0010(7) -0.0011(7) 0.0008(7)
C7 0.0132(9) 0.0184(9) 0.0140(9) -0.0054(7) 0.0012(7) -0.0020(7)
C8 0.0144(10) 0.0180(9) 0.0155(9) -0.0003(7) 0.0006(7) -0.0003(7)
C9 0.0143(10) 0.0187(9) 0.0146(9) 0.0008(7) 0.0020(7) 0.0010(7)
C10 0.0168(10) 0.0182(9) 0.0180(9) 0.0014(8) 0.0037(7) -0.0021(7)
C11 0.0224(11) 0.0171(9) 0.0221(10) 0.0029(8) 0.0027(8) 0.0023(7)
C12 0.0177(10) 0.0247(10) 0.0166(9) 0.0027(8) 0.0001(8) 0.0056(7)
C13 0.0188(10) 0.0216(9) 0.0161(9) 0.0008(8) -0.0010(8) -0.0007(7)
C14 0.0213(11) 0.0170(9) 0.0174(9) 0.0006(8) -0.0001(8) 0.0012(7)

loop_
_atom_type_symbol
_atom_type_description
_atom_type_scat_dispersion_real
_atom_type_scat_dispersion_imag
_atom_type_scat_source
C C 0.0033 0.0016 'International Tables Vol C Tables 4.2.6.8 and 6.1.1.4'
H H 0.0000 0.0000 'International Tables Vol C Tables 4.2.6.8 and 6.1.1.4'
N N 0.0061 0.0033 'International Tables Vol C Tables 4.2.6.8 and 6.1.1.4'
O O 0.0106 0.0060 'International Tables Vol C Tables 4.2.6.8 and 6.1.1.4'
S S 0.1246 0.1234 'International Tables Vol C Tables 4.2.6.8 and 6.1.1.4'

loop_
_geom_angle_atom_site_label_1
_geom_angle_atom_site_label_2
_geom_angle_atom_site_label_3
_geom_angle
_geom_angle_publ_flag
C2 N1 C3 116.43(16) n
C6 N2 N3 104.61(15) n
C7 N3 N2 114.30(15) n
C7 N3 H3A 126.1(14) ?
N2 N3 H3A 119.3(13) ?
C6 N4 N5 122.59(14) n
C6 N4 C7 108.58(15) n
N5 N4 C7 127.12(15) n
C8 N5 N4 116.80(15) n
O2 N6 O1 122.78(18) n
O2 N6 C13 118.63(16) ?
O1 N6 C13 118.58(17) ?
C2 C1 C5 118.91(18) ?
C2 C1 H1 120.5 ?
C5 C1 H1 120.5 ?
N1 C2 C1 124.13(18) ?
N1 C2 H2 117.9 ?
C1 C2 H2 117.9 ?
N1 C3 C4 123.79(18) ?
N1 C3 H3 118.1 ?
C4 C3 H3 118.1 ?
C3 C4 C5 119.07(17) ?
C3 C4 H4 120.5 ?
C5 C4 H4 120.5 ?
C1 C5 C4 117.65(17) ?
C1 C5 C6 124.09(17) ?
C4 C5 C6 118.25(16) ?
N2 C6 N4 110.06(16) ?
N2 C6 C5 122.55(16) ?
N4 C6 C5 127.40(16) ?
N3 C7 N4 102.37(15) ?
N3 C7 S1 128.51(14) ?
N4 C7 S1 129.03(14) ?
N5 C8 C9 116.82(16) ?
N5 C8 H8 121.6 ?
C9 C8 H8 121.6 ?
C14 C9 C10 119.34(17) ?
C14 C9 C8 120.42(17) ?
C10 C9 C8 120.23(16) ?
C11 C10 C9 120.39(17) ?
C11 C10 H10 119.8 ?
C9 C10 H10 119.8 ?
C12 C11 C10 120.77(17) ?
C12 C11 H11 119.6 ?
C10 C11 H11 119.6 ?
C11 C12 C13 117.85(17) ?
C11 C12 H12 121.1 ?
C13 C12 H12 121.1 ?
C14 C13 C12 123.01(18) ?
C14 C13 N6 117.72(17) ?
C12 C13 N6 119.25(16) ?
C13 C14 C9 118.64(17) ?
C13 C14 H14 120.7 ?
C9 C14 H14 120.7 ?

loop_
_geom_bond_atom_site_label_1
_geom_bond_atom_site_label_2
_geom_bond_distance
_geom_bond_publ_flag
S1 C7 1.6634(19) n
O1 N6 1.226(2) ?
O2 N6 1.216(2) ?
N1 C2 1.334(2) n
N1 C3 1.344(2) n
N2 C6 1.308(2) n
N2 N3 1.369(2) n
N3 C7 1.342(2) n
N3 H3A 0.896(9) ?
N4 C6 1.384(2) n
N4 N5 1.389(2) n
N4 C7 1.389(2) ?
N5 C8 1.283(2) ?
N6 C13 1.468(2) ?
C1 C2 1.383(3) ?
C1 C5 1.391(3) ?
C1 H1 0.9500 ?
C2 H2 0.9500 ?
C3 C4 1.381(3) ?
C3 H3 0.9500 ?
C4 C5 1.392(2) ?
C4 H4 0.9500 ?
C5 C6 1.473(2) ?
C8 C9 1.470(2) ?
C8 H8 0.9500 ?
C9 C14 1.395(2) ?
C9 C10 1.396(3) ?
C10 C11 1.388(3) ?
C10 H10 0.9500 ?
C11 C12 1.383(3) ?
C11 H11 0.9500 ?
C12 C13 1.384(3) ?
C12 H12 0.9500 ?
C13 C14 1.379(3) ?
C14 H14 0.9500 ?

loop_
_geom_hbond_atom_site_label_D
_geom_hbond_atom_site_label_H
_geom_hbond_atom_site_label_A
_geom_hbond_site_symmetry_A
_geom_hbond_distance_DH
_geom_hbond_distance_HA
_geom_hbond_distance_DA
_geom_hbond_angle_DHA
N3 H3A N1 4_665 0.896(9) 1.964(12) 2.815(2) 157.9(19)

loop_
_geom_torsion_atom_site_label_1
_geom_torsion_atom_site_label_2
_geom_torsion_atom_site_label_3
_geom_torsion_atom_site_label_4
_geom_torsion
C6 N2 N3 C7 0.1(2)
C6 N4 N5 C8 151.64(17)
C7 N4 N5 C8 -44.9(2)
C3 N1 C2 C1 -0.1(3)
C5 C1 C2 N1 0.6(3)
C2 N1 C3 C4 -0.4(3)
N1 C3 C4 C5 0.5(3)
C2 C1 C5 C4 -0.5(3)
C2 C1 C5 C6 178.91(18)
C3 C4 C5 C1 0.0(3)
C3 C4 C5 C6 -179.44(17)
N3 N2 C6 N4 -1.9(2)
N3 N2 C6 C5 178.17(16)
N5 N4 C6 N2 169.09(15)
C7 N4 C6 N2 3.0(2)
N5 N4 C6 C5 -10.9(3)
C7 N4 C6 C5 -177.05(17)
C1 C5 C6 N2 178.28(18)
C4 C5 C6 N2 -2.3(3)
C1 C5 C6 N4 -1.7(3)
C4 C5 C6 N4 177.75(18)
N2 N3 C7 N4 1.6(2)
N2 N3 C7 S1 -175.14(13)
C6 N4 C7 N3 -2.68(19)
N5 N4 C7 N3 -167.98(16)
C6 N4 C7 S1 174.07(14)
N5 N4 C7 S1 8.8(3)
N4 N5 C8 C9 177.27(15)
N5 C8 C9 C14 1.1(3)
N5 C8 C9 C10 -177.83(17)
C14 C9 C10 C11 -0.7(3)
C8 C9 C10 C11 178.18(17)
C9 C10 C11 C12 0.5(3)
C10 C11 C12 C13 0.2(3)
C11 C12 C13 C14 -0.7(3)
C11 C12 C13 N6 -179.16(17)
O2 N6 C13 C14 3.3(3)
O1 N6 C13 C14 -176.44(19)
O2 N6 C13 C12 -178.2(2)
O1 N6 C13 C12 2.1(3)
C12 C13 C14 C9 0.4(3)
N6 C13 C14 C9 178.92(17)
C10 C9 C14 C13 0.3(3)
C8 C9 C14 C13 -178.61(17)

loop_
_cod_related_entry_id
_cod_related_entry_database
_cod_related_entry_code
1 ChemSpider 5257902
